data_4309256
loop_
_publ_author_name
'May C. Copsey'
'Sabrina B. Gallon'
'Sara K. Grocott'
'John C. Jeffery'
'Christopher A. Russell'
'John M. Slattery'

_publ_section_title
;
Synthetic and Structural Studies of Cyclodistib(V)azanes
;
_journal_name_full 'Inorganic Chemistry'
_journal_page_first 5495
_journal_page_last 5500
_journal_paper_doi 10.1021/ic050127v
_journal_volume 44
_journal_year 2005
_chemical_formula_sum 'C19 H17 Cl N Sb'
_chemical_formula_weight 416.54
_chemical_name_systematic
; 
 ? 
;
_space_group_IT_number 14
_symmetry_cell_setting monoclinic
_symmetry_space_group_name_Hall '-P 2yn'
_symmetry_space_group_name_H-M 'P 1 21/n 1'
_atom_sites_solution_hydrogens geom
_atom_sites_solution_primary direct
_atom_sites_solution_secondary difmap
_audit_creation_method SHELXL-97
_cell_angle_alpha 90.00
_cell_angle_beta 109.34(3)
_cell_angle_gamma 90.00
_cell_formula_units_Z 4
_cell_length_a 11.664(2)
_cell_length_b 10.549(2)
_cell_length_c 14.024(3)
_cell_measurement_temperature 100(2)
_cell_volume 1628.2(6)
_computing_structure_refinement 'SHELXL-97 (Sheldrick, 1997)'
_computing_structure_solution 'SHELXS-97 (Sheldrick, 1990)'
_diffrn_ambient_temperature 100(2)
_diffrn_measured_fraction_theta_full 0.999
_diffrn_measured_fraction_theta_max 0.999
_diffrn_radiation_monochromator graphite
_diffrn_radiation_source 'fine-focus sealed tube'
_diffrn_radiation_type MoK\a
_diffrn_radiation_wavelength 0.71073
_diffrn_reflns_av_R_equivalents 0.0321
_diffrn_reflns_av_sigmaI/netI 0.0162
_diffrn_reflns_limit_h_max 15
_diffrn_reflns_limit_h_min -15
_diffrn_reflns_limit_k_max 13
_diffrn_reflns_limit_k_min -13
_diffrn_reflns_limit_l_max 18
_diffrn_reflns_limit_l_min -18
_diffrn_reflns_number 36464
_diffrn_reflns_theta_full 27.48
_diffrn_reflns_theta_max 27.48
_diffrn_reflns_theta_min 1.98
_exptl_absorpt_coefficient_mu 1.854
_exptl_absorpt_correction_T_max 0.83
_exptl_absorpt_correction_T_min 0.83
_exptl_crystal_density_diffrn 1.699
_exptl_crystal_density_method 'not measured'
_exptl_crystal_F_000 824
_exptl_crystal_size_max 0.1
_exptl_crystal_size_mid 0.1
_exptl_crystal_size_min 0.1
_refine_diff_density_max 0.728
_refine_diff_density_min -0.343
_refine_diff_density_rms 0.086
_refine_ls_extinction_method none
_refine_ls_goodness_of_fit_ref 1.039
_refine_ls_hydrogen_treatment mixed
_refine_ls_matrix_type full
_refine_ls_number_parameters 199
_refine_ls_number_reflns 3736
_refine_ls_number_restraints 0
_refine_ls_restrained_S_all 1.039
_refine_ls_R_factor_all 0.0242
_refine_ls_R_factor_gt 0.0210
_refine_ls_shift/su_max 0.001
_refine_ls_shift/su_mean 0.000
_refine_ls_structure_factor_coef Fsqd
_refine_ls_weighting_details 'calc w=1/[\s^2^(Fo^2^)+(0.0299P)^2^+1.0327P] where P=(Fo^2^+2Fc^2^)/3'
_refine_ls_weighting_scheme calc
_refine_ls_wR_factor_gt 0.0495
_refine_ls_wR_factor_ref 0.0506
_reflns_number_gt 3418
_reflns_number_total 3736
_reflns_threshold_expression >2sigma(I)
_cod_data_source_file ic050127vsi20050127_032156_5.cif
_cod_data_source_block thursm
_cod_original_cell_volume 1628.1(6)
_cod_database_code 4309256

loop_
_symmetry_equiv_pos_as_xyz
'x, y, z'
'-x+1/2, y+1/2, -z+1/2'
'-x, -y, -z'
'x-1/2, -y-1/2, z-1/2'

loop_
_atom_site_label
_atom_site_type_symbol
_atom_site_fract_x
_atom_site_fract_y
_atom_site_fract_z
_atom_site_U_iso_or_equiv
_atom_site_adp_type
_atom_site_occupancy
_atom_site_symmetry_multiplicity
_atom_site_calc_flag
_atom_site_refinement_flags
_atom_site_disorder_assembly
_atom_site_disorder_group
Sb1 Sb 0.382255(11) 0.428806(11) 0.005974(9) 0.00996(5) Uani 1 1 d . . .
N1 N 0.55380(15) 0.49126(16) 0.09446(12) 0.0119(3) Uani 1 1 d . . .
Cl1 Cl 0.18382(4) 0.37625(5) -0.12589(4) 0.01517(10) Uani 1 1 d . . .
C1 C 0.41033(18) 0.23405(18) 0.04543(14) 0.0127(4) Uani 1 1 d . . .
C2 C 0.31229(19) 0.1525(2) 0.03496(16) 0.0177(4) Uani 1 1 d . . .
H2 H 0.2313 0.1821 0.0051 0.021 Uiso 1 1 calc R . .
C3 C 0.3340(2) 0.0276(2) 0.06852(17) 0.0209(4) Uani 1 1 d . . .
H3 H 0.2677 -0.0282 0.0612 0.025 Uiso 1 1 calc R . .
C4 C 0.4523(2) -0.0154(2) 0.11254(16) 0.0202(4) Uani 1 1 d . . .
H4 H 0.4668 -0.0999 0.1370 0.024 Uiso 1 1 calc R . .
C5 C 0.5491(2) 0.0648(2) 0.12077(16) 0.0188(4) Uani 1 1 d . . .
H5 H 0.6299 0.0344 0.1495 0.023 Uiso 1 1 calc R . .
C6 C 0.52896(18) 0.18930(19) 0.08737(15) 0.0155(4) Uani 1 1 d . . .
H6 H 0.5957 0.2438 0.0931 0.019 Uiso 1 1 calc R . .
C8 C 0.18767(19) 0.4750(2) 0.10415(16) 0.0183(4) Uani 1 1 d . . .
H8 H 0.1620 0.3921 0.0799 0.022 Uiso 1 1 calc R . .
C9 C 0.1271(2) 0.5411(2) 0.15906(18) 0.0218(5) Uani 1 1 d . . .
H9 H 0.0606 0.5030 0.1729 0.026 Uiso 1 1 calc R . .
C10 C 0.1640(2) 0.6627(2) 0.19361(16) 0.0206(4) Uani 1 1 d . . .
H10 H 0.1225 0.7076 0.2310 0.025 Uiso 1 1 calc R . .
C11 C 0.26131(19) 0.7189(2) 0.17369(16) 0.0193(4) Uani 1 1 d . . .
H11 H 0.2858 0.8025 0.1969 0.023 Uiso 1 1 calc R . .
C12 C 0.32309(18) 0.6527(2) 0.11960(15) 0.0162(4) Uani 1 1 d . . .
H12 H 0.3902 0.6906 0.1065 0.019 Uiso 1 1 calc R . .
C18 C 0.61319(19) 0.7740(2) 0.34644(17) 0.0212(4) Uani 1 1 d . . .
H18 H 0.6431 0.8581 0.3489 0.025 Uiso 1 1 calc R . .
C19 C 0.63178(19) 0.6874(2) 0.27836(16) 0.0185(4) Uani 1 1 d . . .
H19 H 0.6737 0.7132 0.2340 0.022 Uiso 1 1 calc R . .
C14 C 0.58964(18) 0.56297(19) 0.27433(15) 0.0133(4) Uani 1 1 d . . .
C15 C 0.5262(2) 0.5284(2) 0.33834(16) 0.0196(4) Uani 1 1 d . . .
H15 H 0.4960 0.4444 0.3360 0.023 Uiso 1 1 calc R . .
C13 C 0.61448(18) 0.46686(19) 0.20280(15) 0.0135(4) Uani 1 1 d . . .
H13A H 0.7032 0.4637 0.2160 0.016 Uiso 1 1 calc R . .
H13B H 0.5891 0.3822 0.2189 0.016 Uiso 1 1 calc R . .
C16 C 0.5061(2) 0.6154(2) 0.40605(17) 0.0237(5) Uani 1 1 d . . .
H16 H 0.4617 0.5908 0.4489 0.028 Uiso 1 1 calc R . .
C17 C 0.5509(2) 0.7376(2) 0.41085(16) 0.0219(5) Uani 1 1 d . . .
H17 H 0.5391 0.7964 0.4581 0.026 Uiso 1 1 calc R . .
C7 C 0.28601(17) 0.53077(19) 0.08487(15) 0.0135(4) Uani 1 1 d . . .

loop_
_atom_site_aniso_label
_atom_site_aniso_U_11
_atom_site_aniso_U_22
_atom_site_aniso_U_33
_atom_site_aniso_U_23
_atom_site_aniso_U_13
_atom_site_aniso_U_12
Sb1 0.01000(7) 0.00898(7) 0.01123(7) -0.00023(5) 0.00398(5) -0.00085(4)
N1 0.0130(7) 0.0125(8) 0.0106(7) -0.0003(6) 0.0044(6) -0.0039(6)
Cl1 0.0120(2) 0.0165(2) 0.0156(2) -0.00029(18) 0.00282(17) -0.00171(17)
C1 0.0170(9) 0.0097(9) 0.0117(8) 0.0005(7) 0.0053(7) -0.0005(7)
C2 0.0174(10) 0.0156(10) 0.0217(10) 0.0018(8) 0.0085(8) -0.0012(8)
C3 0.0255(11) 0.0140(10) 0.0247(11) 0.0019(9) 0.0102(9) -0.0055(8)
C4 0.0330(12) 0.0113(9) 0.0145(10) 0.0008(8) 0.0055(9) 0.0007(8)
C5 0.0229(11) 0.0158(10) 0.0146(9) -0.0009(8) 0.0021(8) 0.0060(8)
C6 0.0171(10) 0.0141(10) 0.0143(9) -0.0031(8) 0.0040(8) -0.0021(7)
C8 0.0189(10) 0.0170(10) 0.0217(10) -0.0006(8) 0.0104(8) -0.0016(8)
C9 0.0199(10) 0.0242(11) 0.0257(11) 0.0009(9) 0.0135(9) -0.0007(9)
C10 0.0249(11) 0.0227(11) 0.0176(10) 0.0007(8) 0.0114(9) 0.0079(9)
C11 0.0252(11) 0.0148(10) 0.0174(10) -0.0003(8) 0.0065(8) 0.0026(8)
C12 0.0151(9) 0.0164(10) 0.0168(10) 0.0011(8) 0.0051(8) 0.0002(8)
C18 0.0195(10) 0.0163(10) 0.0261(11) -0.0076(9) 0.0052(9) -0.0019(8)
C19 0.0173(10) 0.0185(11) 0.0208(10) -0.0024(8) 0.0076(8) -0.0016(8)
C14 0.0132(9) 0.0149(10) 0.0105(8) -0.0017(7) 0.0022(7) 0.0015(7)
C15 0.0231(10) 0.0174(10) 0.0192(10) 0.0040(8) 0.0084(9) 0.0004(8)
C13 0.0161(9) 0.0111(9) 0.0120(9) 0.0002(7) 0.0028(7) -0.0011(7)
C16 0.0272(12) 0.0278(12) 0.0202(11) 0.0047(9) 0.0134(9) 0.0084(9)
C17 0.0227(11) 0.0251(11) 0.0153(10) -0.0044(9) 0.0029(8) 0.0095(9)
C7 0.0127(9) 0.0147(9) 0.0128(9) 0.0014(7) 0.0038(7) 0.0028(7)

loop_
_atom_type_symbol
_atom_type_description
_atom_type_scat_dispersion_real
_atom_type_scat_dispersion_imag
_atom_type_scat_source
C C 0.0033 0.0016 'International Tables Vol C Tables 4.2.6.8 and 6.1.1.4'
H H 0.0000 0.0000 'International Tables Vol C Tables 4.2.6.8 and 6.1.1.4'
N N 0.0061 0.0033 'International Tables Vol C Tables 4.2.6.8 and 6.1.1.4'
Sb Sb -0.5866 1.5461 'International Tables Vol C Tables 4.2.6.8 and 6.1.1.4'
Cl Cl 0.1484 0.1585 'International Tables Vol C Tables 4.2.6.8 and 6.1.1.4'

loop_
_geom_angle_atom_site_label_1
_geom_angle_atom_site_label_2
_geom_angle_atom_site_label_3
_geom_angle
_geom_angle_site_symmetry_1
_geom_angle_site_symmetry_3
_geom_angle_publ_flag
N1 Sb1 N1 77.04(7) 3_665 . ?
N1 Sb1 C7 122.99(8) 3_665 . ?
N1 Sb1 C7 95.70(7) . . ?
N1 Sb1 C1 122.24(7) 3_665 . ?
N1 Sb1 C1 96.66(7) . . ?
C7 Sb1 C1 114.75(8) . . ?
N1 Sb1 Cl1 92.45(5) 3_665 . ?
N1 Sb1 Cl1 169.39(5) . . ?
C7 Sb1 Cl1 88.74(6) . . ?
C1 Sb1 Cl1 90.19(5) . . ?
N1 Sb1 Sb1 39.58(5) 3_665 3_665 ?
N1 Sb1 Sb1 37.46(5) . 3_665 ?
C7 Sb1 Sb1 113.87(6) . 3_665 ?
C1 Sb1 Sb1 114.13(5) . 3_665 ?
Cl1 Sb1 Sb1 132.015(18) . 3_665 ?
C13 N1 Sb1 129.90(13) . 3_665 ?
C13 N1 Sb1 126.81(13) . . ?
Sb1 N1 Sb1 102.96(7) 3_665 . ?
C6 C1 C2 119.89(18) . . ?
C6 C1 Sb1 118.88(14) . . ?
C2 C1 Sb1 121.15(15) . . ?
C3 C2 C1 119.67(19) . . ?
C4 C3 C2 120.1(2) . . ?
C5 C4 C3 120.0(2) . . ?
C4 C5 C6 120.5(2) . . ?
C5 C6 C1 119.72(19) . . ?
C9 C8 C7 119.8(2) . . ?
C10 C9 C8 120.1(2) . . ?
C9 C10 C11 120.2(2) . . ?
C10 C11 C12 120.0(2) . . ?
C7 C12 C11 119.76(19) . . ?
C17 C18 C19 120.0(2) . . ?
C18 C19 C14 120.8(2) . . ?
C15 C14 C19 118.48(19) . . ?
C15 C14 C13 120.70(19) . . ?
C19 C14 C13 120.81(19) . . ?
C14 C15 C16 120.8(2) . . ?
N1 C13 C14 115.68(16) . . ?
C17 C16 C15 120.0(2) . . ?
C16 C17 C18 119.8(2) . . ?
C12 C7 C8 120.17(19) . . ?
C12 C7 Sb1 119.74(15) . . ?
C8 C7 Sb1 120.08(15) . . ?

loop_
_geom_bond_atom_site_label_1
_geom_bond_atom_site_label_2
_geom_bond_distance
_geom_bond_site_symmetry_2
_geom_bond_publ_flag
Sb1 N1 1.9867(17) 3_665 ?
Sb1 N1 2.0814(17) . ?
Sb1 C7 2.113(2) . ?
Sb1 C1 2.125(2) . ?
Sb1 Cl1 2.4997(10) . ?
Sb1 Sb1 3.1833(6) 3_665 ?
N1 C13 1.471(2) . ?
N1 Sb1 1.9867(17) 3_665 ?
C1 C6 1.394(3) . ?
C1 C2 1.399(3) . ?
C2 C3 1.394(3) . ?
C3 C4 1.387(3) . ?
C4 C5 1.385(3) . ?
C5 C6 1.388(3) . ?
C8 C9 1.392(3) . ?
C8 C7 1.393(3) . ?
C9 C10 1.388(3) . ?
C10 C11 1.389(3) . ?
C11 C12 1.395(3) . ?
C12 C7 1.392(3) . ?
C18 C17 1.387(3) . ?
C18 C19 1.389(3) . ?
C19 C14 1.396(3) . ?
C14 C15 1.388(3) . ?
C14 C13 1.520(3) . ?
C15 C16 1.395(3) . ?
C16 C17 1.384(3) . ?
